data_7059079
loop_
_publ_author_name
'Podjed, Nina'
'Stare, Petra'
'Koro\<sec, Romana Cerc'
'Alcaide, Mar\'ia M.'
'L\'opez-Serrano, Joaqu\'in'
'Modec, Barbara'

_publ_section_title
;
 3-Amino-1-propanol and N-methylaminoethanol: coordination to zinc(ii) vs.
 decomposition to ammonia
;
_journal_issue 2
_journal_name_full 'New Journal of Chemistry'
_journal_page_first 387
_journal_page_last 400
_journal_paper_doi 10.1039/C9NJ05005A
_journal_volume 44
_journal_year 2020
_chemical_formula_moiety 'C23 H21 N3 O5 Zn, H2 O'
_chemical_formula_sum 'C23 H23 N3 O6 Zn'
_chemical_formula_weight 502.81
_space_group_crystal_system monoclinic
_space_group_IT_number 14
_space_group_name_Hall '-P 2yn'
_space_group_name_H-M_alt 'P 1 21/n 1'
_atom_sites_solution_hydrogens mixed
_audit_creation_date 2019-10-29
_audit_creation_method
;
Olex2 1.2
(compiled 2018.05.29 svn.r3508 for OlexSys, GUI svn.r5506)
;
_audit_update_record
;
2019-11-06 deposited with the CCDC.	2019-11-20 downloaded from the CCDC.
;
_cell_angle_alpha 90
_cell_angle_beta 104.464(7)
_cell_angle_gamma 90
_cell_formula_units_Z 4
_cell_length_a 15.8788(11)
_cell_length_b 7.6223(6)
_cell_length_c 18.3192(11)
_cell_measurement_reflns_used 2681
_cell_measurement_temperature 150.00(10)
_cell_measurement_theta_max 28.7230
_cell_measurement_theta_min 2.8790
_cell_volume 2147.0(3)
_computing_cell_refinement 'CrysAlisPro 1.171.39.46e (Rigaku OD, 2018)'
_computing_data_collection 'CrysAlisPro 1.171.39.46e (Rigaku OD, 2018)'
_computing_data_reduction 'CrysAlisPro 1.171.39.46e (Rigaku OD, 2018)'
_computing_molecular_graphics 'Olex2 (Dolomanov et al., 2009)'
_computing_publication_material 'Olex2 (Dolomanov et al., 2009)'
_computing_structure_refinement 'ShelXL (Sheldrick, 2015)'
_computing_structure_solution 'SHELXT 2018/2 (Sheldrick, 2018)'
_diffrn_ambient_environment N~2~
_diffrn_ambient_temperature 150.00(10)
_diffrn_detector 'CCD plate'
_diffrn_detector_area_resol_mean 10.4933
_diffrn_detector_type Atlas
_diffrn_measured_fraction_theta_full 0.989
_diffrn_measured_fraction_theta_max 0.837
_diffrn_measurement_details
;
List of Runs (angles in degrees, time in seconds):

  # Type    Start    End  Width  t~exp~   \w     \q     \k     \f   Frames
#--------------------------------------------------------------------------
  1  \w   -102.00 -69.00   1.00  205.00    --  -12.36-178.00 -60.00   33
  2  \w    -96.00 -61.00   1.00  205.00    --  -12.36 178.00-150.00   35
  3  \w    -19.00   7.00   1.00  205.00    --   12.52 -99.00  30.00   26
  4  \w    -18.00  85.00   1.00  205.00    --   12.52  77.00-180.00  103
;
_diffrn_measurement_device 'four-circle diffractometer'
_diffrn_measurement_device_type 'SuperNova, Dual, Cu at home/near, Atlas'
_diffrn_measurement_method '\w scans'
_diffrn_orient_matrix_type 'CrysAlisPro convention (1999,Acta A55,543-557)'
_diffrn_orient_matrix_UB_11 0.0439859000
_diffrn_orient_matrix_UB_12 0.0273402000
_diffrn_orient_matrix_UB_13 0.0067269000
_diffrn_orient_matrix_UB_21 0.0132299000
_diffrn_orient_matrix_UB_22 -0.0745101000
_diffrn_orient_matrix_UB_23 0.0232075000
_diffrn_orient_matrix_UB_31 0.0044634000
_diffrn_orient_matrix_UB_32 -0.0485059000
_diffrn_orient_matrix_UB_33 -0.0318610000
_diffrn_radiation_monochromator mirror
_diffrn_radiation_probe x-ray
_diffrn_radiation_type MoK\a
_diffrn_radiation_wavelength 0.71073
_diffrn_reflns_av_R_equivalents 0.0644
_diffrn_reflns_av_unetI/netI 0.1252
_diffrn_reflns_Laue_measured_fraction_full 0.989
_diffrn_reflns_Laue_measured_fraction_max 0.837
_diffrn_reflns_limit_h_max 20
_diffrn_reflns_limit_h_min -14
_diffrn_reflns_limit_k_max 10
_diffrn_reflns_limit_k_min -10
_diffrn_reflns_limit_l_max 22
_diffrn_reflns_limit_l_min -25
_diffrn_reflns_number 10235
_diffrn_reflns_point_group_measured_fraction_full 0.989
_diffrn_reflns_point_group_measured_fraction_max 0.837
_diffrn_reflns_theta_full 25.242
_diffrn_reflns_theta_max 29.707
_diffrn_reflns_theta_min 2.649
_diffrn_source 'micro-focus sealed X-ray tube'
_diffrn_source_type 'SuperNova (Mo) X-ray Source'
_exptl_absorpt_coefficient_mu 1.191
_exptl_absorpt_correction_T_max 1.00000
_exptl_absorpt_correction_T_min 0.59576
_exptl_absorpt_correction_type multi-scan
_exptl_absorpt_process_details
;
CrysAlisPro 1.171.39.46e (Rigaku Oxford Diffraction, 2018)
Empirical absorption correction using spherical harmonics,
 implemented in SCALE3 ABSPACK scaling algorithm.
;
_exptl_crystal_colour colourless
_exptl_crystal_density_diffrn 1.556
_exptl_crystal_density_meas ?
_exptl_crystal_density_method 'not measured'
_exptl_crystal_description plate
_exptl_crystal_F_000 1040
_exptl_crystal_size_max 0.15
_exptl_crystal_size_mid 0.1
_exptl_crystal_size_min 0.03
_refine_diff_density_max 0.963
_refine_diff_density_min -1.213
_refine_diff_density_rms 0.141
_refine_ls_extinction_method none
_refine_ls_goodness_of_fit_ref 0.978
_refine_ls_hydrogen_treatment mixed
_refine_ls_matrix_type full
_refine_ls_number_parameters 318
_refine_ls_number_reflns 5115
_refine_ls_number_restraints 1
_refine_ls_restrained_S_all 0.978
_refine_ls_R_factor_all 0.1271
_refine_ls_R_factor_gt 0.0583
_refine_ls_shift/su_max 0.001
_refine_ls_shift/su_mean 0.000
_refine_ls_structure_factor_coef Fsqd
_refine_ls_weighting_details 'w=1/[\s^2^(Fo^2^)+(0.0506P)^2^] where P=(Fo^2^+2Fc^2^)/3'
_refine_ls_weighting_scheme calc
_refine_ls_wR_factor_gt 0.1044
_refine_ls_wR_factor_ref 0.1323
_reflns_Friedel_coverage 0.000
_reflns_number_gt 2923
_reflns_number_total 5115
_reflns_threshold_expression 'I > 2\s(I)'
_cod_data_source_file c9nj05005a3.cif
_cod_data_source_block 2d
_cod_depositor_comments
;
The following automatic conversions were performed:

data item '_exptl_crystal_density_meas' value 'not measured' was
changed to '?' -- the value is perceived as not measured.

Automatic conversion script
Id: cif_fix_values 6909 2019-04-08 15:41:33Z antanas 

 Adding full bibliography for 7059078--7059083.cif.

 Adding full bibliography for 7059078--7059083.cif.
;
_cod_database_code 7059079
_shelx_shelxl_version_number 2018/3
_shelx_space_group_comment
;
The symmetry employed for this shelxl refinement is uniquely defined
by the following loop, which should always be used as a source of
symmetry information in preference to the above space-group names.
They are only intended as comments.
;
_shelx_estimated_absorpt_t_max 0.965
_shelx_estimated_absorpt_t_min 0.842

loop_
_space_group_symop_operation_xyz
'x, y, z'
'-x+1/2, y+1/2, -z+1/2'
'-x, -y, -z'
'x-1/2, -y-1/2, z-1/2'

loop_
_atom_site_label
_atom_site_type_symbol
_atom_site_fract_x
_atom_site_fract_y
_atom_site_fract_z
_atom_site_U_iso_or_equiv
_atom_site_adp_type
_atom_site_occupancy
_atom_site_site_symmetry_order
_atom_site_calc_flag
_atom_site_refinement_flags_posn
Zn1 Zn 0.48664(3) 0.54740(8) 0.72673(2) 0.02099(15) Uani 1 1 d .
O1 O 0.36815(17) 0.4483(5) 0.68916(14) 0.0255(7) Uani 1 1 d .
O2 O 0.59700(18) 0.4243(4) 0.72299(15) 0.0273(8) Uani 1 1 d .
O3 O 0.3616(2) 0.8763(6) 0.8323(2) 0.0497(12) Uani 1 1 d .
O11 O 0.25831(19) 0.4132(5) 0.58670(16) 0.0331(9) Uani 1 1 d .
O22 O 0.6972(2) 0.2292(4) 0.77968(17) 0.0319(8) Uani 1 1 d .
N1 N 0.4609(2) 0.6192(5) 0.60976(17) 0.0191(8) Uani 1 1 d .
N2 N 0.5132(2) 0.3952(5) 0.83158(17) 0.0228(9) Uani 1 1 d .
N3 N 0.5058(3) 0.7851(6) 0.7779(2) 0.0250(9) Uani 1 1 d .
H3A H 0.487(3) 0.777(7) 0.815(3) 0.049(16) Uiso 1 1 d .
H3B H 0.558(3) 0.790(6) 0.789(2) 0.021(13) Uiso 1 1 d .
C10 C 0.5121(3) 0.7046(6) 0.5701(2) 0.0195(10) Uani 1 1 d .
C11 C 0.5950(3) 0.7649(6) 0.6085(2) 0.0238(10) Uani 1 1 d .
H11 H 0.615432 0.745402 0.660051 0.029 Uiso 1 1 calc R
C12 C 0.6457(3) 0.8524(6) 0.5700(2) 0.0269(11) Uani 1 1 d .
H12 H 0.699998 0.894411 0.595726 0.032 Uiso 1 1 calc R
C13 C 0.6163(3) 0.8790(6) 0.4919(2) 0.0275(11) Uani 1 1 d .
H13 H 0.651657 0.937567 0.466356 0.033 Uiso 1 1 calc R
C14 C 0.5375(3) 0.8210(6) 0.4535(2) 0.0258(11) Uani 1 1 d .
H14 H 0.519501 0.838082 0.401637 0.031 Uiso 1 1 calc R
C15 C 0.4815(3) 0.7337(6) 0.4915(2) 0.0197(10) Uani 1 1 d .
C16 C 0.3977(3) 0.6761(6) 0.4549(2) 0.0238(10) Uani 1 1 d .
H16 H 0.376490 0.693213 0.403275 0.029 Uiso 1 1 calc R
C17 C 0.3474(3) 0.5947(6) 0.4952(2) 0.0231(10) Uani 1 1 d .
H17 H 0.291051 0.558826 0.472056 0.028 Uiso 1 1 calc R
C18 C 0.3828(3) 0.5665(6) 0.5726(2) 0.0202(9) Uani 1 1 d .
C19 C 0.3310(3) 0.4674(6) 0.6193(2) 0.0226(10) Uani 1 1 d .
C20 C 0.4672(3) 0.3777(7) 0.8859(2) 0.0246(10) Uani 1 1 d .
C21 C 0.3872(3) 0.4688(7) 0.8757(2) 0.0294(11) Uani 1 1 d .
H21 H 0.366656 0.539498 0.833652 0.035 Uiso 1 1 calc R
C22 C 0.3408(3) 0.4507(8) 0.9289(2) 0.0369(12) Uani 1 1 d .
H22 H 0.288225 0.509659 0.922622 0.044 Uiso 1 1 calc R
C23 C 0.3710(3) 0.3452(8) 0.9927(2) 0.0377(14) Uani 1 1 d .
H23 H 0.337784 0.333958 1.027723 0.045 Uiso 1 1 calc R
C24 C 0.4472(3) 0.2599(7) 1.0039(2) 0.0345(12) Uani 1 1 d .
H24 H 0.466483 0.191149 1.046781 0.041 Uiso 1 1 calc R
C25 C 0.4988(3) 0.2739(7) 0.9507(2) 0.0264(11) Uani 1 1 d .
C26 C 0.5794(3) 0.1919(6) 0.9600(2) 0.0297(11) Uani 1 1 d .
H26 H 0.602676 0.126975 1.003326 0.036 Uiso 1 1 calc R
C27 C 0.6242(3) 0.2069(6) 0.9055(2) 0.0284(11) Uani 1 1 d .
H27 H 0.677377 0.150691 0.910702 0.034 Uiso 1 1 calc R
C28 C 0.5882(3) 0.3085(6) 0.8419(2) 0.0213(10) Uani 1 1 d .
C29 C 0.6315(3) 0.3220(7) 0.7764(2) 0.0249(10) Uani 1 1 d .
C31 C 0.4751(3) 0.9448(7) 0.7330(2) 0.0273(10) Uani 1 1 d .
H31A H 0.496529 0.943384 0.687863 0.033 Uiso 1 1 calc R
H31B H 0.498942 1.047454 0.762190 0.033 Uiso 1 1 calc R
C32 C 0.3769(3) 0.9585(7) 0.7107(2) 0.0307(11) Uani 1 1 d .
H32A H 0.360145 1.046943 0.671665 0.037 Uiso 1 1 calc R
H32B H 0.352977 0.847283 0.689387 0.037 Uiso 1 1 calc R
C33 C 0.3376(3) 1.0049(7) 0.7750(3) 0.0339(13) Uani 1 1 d .
H33A H 0.358243 1.119200 0.794994 0.041 Uiso 1 1 calc R
H33B H 0.274773 1.009871 0.757256 0.041 Uiso 1 1 calc R
O4 O 0.8037(2) 0.3609(6) 0.6864(2) 0.0346(9) Uani 1 1 d D
H4A H 0.773(4) 0.305(7) 0.709(3) 0.051(18) Uiso 1 1 d .
H4B H 0.805(5) 0.464(3) 0.697(4) 0.09(3) Uiso 1 1 d D
H3 H 0.330(4) 0.876(8) 0.857(3) 0.07(2) Uiso 1 1 d .

loop_
_atom_site_aniso_label
_atom_site_aniso_U_11
_atom_site_aniso_U_22
_atom_site_aniso_U_33
_atom_site_aniso_U_23
_atom_site_aniso_U_13
_atom_site_aniso_U_12
Zn1 0.0146(2) 0.0299(3) 0.0189(2) 0.0024(3) 0.00508(18) 0.0002(3)
O1 0.0151(14) 0.041(2) 0.0206(14) 0.0016(16) 0.0045(11) -0.0074(16)
O2 0.0199(15) 0.041(2) 0.0218(14) 0.0066(16) 0.0076(12) 0.0074(16)
O3 0.037(2) 0.076(3) 0.045(2) 0.026(2) 0.0273(18) 0.027(2)
O11 0.0172(16) 0.054(3) 0.0288(15) -0.0053(16) 0.0082(13) -0.0130(17)
O22 0.0196(17) 0.038(2) 0.0396(18) 0.0026(16) 0.0098(14) 0.0059(16)
N1 0.0150(18) 0.026(2) 0.0167(16) -0.0015(16) 0.0054(14) -0.0012(17)
N2 0.0182(19) 0.030(2) 0.0192(17) 0.0015(17) 0.0028(15) -0.0020(18)
N3 0.013(2) 0.041(3) 0.0211(18) -0.003(2) 0.0039(16) 0.002(2)
C10 0.016(2) 0.025(3) 0.0173(19) -0.0042(19) 0.0042(17) 0.002(2)
C11 0.019(2) 0.032(3) 0.021(2) 0.002(2) 0.0067(18) 0.005(2)
C12 0.016(2) 0.031(3) 0.036(2) 0.000(2) 0.0109(19) 0.000(2)
C13 0.024(2) 0.030(3) 0.034(2) 0.002(2) 0.017(2) -0.001(2)
C14 0.032(3) 0.027(3) 0.022(2) 0.005(2) 0.014(2) 0.006(2)
C15 0.021(2) 0.021(2) 0.0182(19) 0.0008(19) 0.0067(18) 0.006(2)
C16 0.024(2) 0.030(3) 0.0168(19) 0.000(2) 0.0043(18) 0.006(2)
C17 0.014(2) 0.031(3) 0.022(2) -0.003(2) 0.0007(17) 0.001(2)
C18 0.015(2) 0.025(3) 0.0214(19) -0.004(2) 0.0053(16) 0.006(2)
C19 0.016(2) 0.028(3) 0.025(2) -0.006(2) 0.0092(17) 0.001(2)
C20 0.020(2) 0.035(3) 0.0177(19) -0.005(2) 0.0032(18) -0.010(2)
C21 0.021(2) 0.043(3) 0.024(2) 0.003(2) 0.0052(18) 0.002(2)
C22 0.020(2) 0.061(4) 0.031(2) -0.010(3) 0.0071(19) -0.006(3)
C23 0.033(3) 0.057(4) 0.027(2) -0.010(3) 0.014(2) -0.017(3)
C24 0.042(3) 0.040(3) 0.022(2) -0.001(2) 0.010(2) -0.008(3)
C25 0.027(3) 0.033(3) 0.019(2) 0.001(2) 0.0037(19) -0.006(2)
C26 0.037(3) 0.026(3) 0.022(2) 0.003(2) 0.001(2) -0.002(2)
C27 0.024(2) 0.033(3) 0.025(2) 0.004(2) 0.0003(19) 0.006(2)
C28 0.017(2) 0.024(3) 0.020(2) -0.002(2) 0.0006(17) -0.004(2)
C29 0.017(2) 0.032(3) 0.024(2) -0.007(2) 0.0015(19) -0.005(2)
C31 0.028(2) 0.027(3) 0.028(2) -0.002(2) 0.0107(19) -0.003(2)
C32 0.026(2) 0.039(3) 0.027(2) 0.009(2) 0.0064(19) 0.006(3)
C33 0.023(2) 0.044(4) 0.037(3) 0.003(2) 0.013(2) 0.007(2)
O4 0.0216(18) 0.041(3) 0.043(2) 0.003(2) 0.0123(16) -0.0024(19)

loop_
_atom_type_symbol
_atom_type_description
_atom_type_scat_dispersion_real
_atom_type_scat_dispersion_imag
_atom_type_scat_source
C C 0.0033 0.0016 'International Tables Vol C Tables 4.2.6.8 and 6.1.1.4'
H H 0.0000 0.0000 'International Tables Vol C Tables 4.2.6.8 and 6.1.1.4'
N N 0.0061 0.0033 'International Tables Vol C Tables 4.2.6.8 and 6.1.1.4'
O O 0.0106 0.0060 'International Tables Vol C Tables 4.2.6.8 and 6.1.1.4'
Zn Zn 0.2839 1.4301 'International Tables Vol C Tables 4.2.6.8 and 6.1.1.4'

loop_
_geom_angle_atom_site_label_1
_geom_angle_atom_site_label_2
_geom_angle_atom_site_label_3
_geom_angle
O1 Zn1 O2 124.85(13)
O1 Zn1 N1 79.84(12)
O1 Zn1 N2 93.48(12)
O1 Zn1 N3 121.36(15)
O2 Zn1 N1 92.01(12)
O2 Zn1 N2 78.68(12)
O2 Zn1 N3 113.74(14)
N1 Zn1 N2 162.73(14)
N3 Zn1 N1 101.69(15)
N3 Zn1 N2 95.39(15)
C19 O1 Zn1 117.7(2)
C29 O2 Zn1 118.4(2)
C10 N1 Zn1 130.9(3)
C18 N1 Zn1 110.9(2)
C18 N1 C10 118.2(3)
C20 N2 Zn1 131.4(3)
C28 N2 Zn1 110.8(2)
C28 N2 C20 117.8(4)
C31 N3 Zn1 119.1(3)
N1 C10 C11 119.4(3)
N1 C10 C15 120.7(4)
C11 C10 C15 119.9(4)
C12 C11 C10 119.9(4)
C11 C12 C13 120.5(4)
C14 C13 C12 120.9(4)
C13 C14 C15 120.6(4)
C10 C15 C14 118.2(4)
C16 C15 C10 118.7(4)
C16 C15 C14 123.1(4)
C17 C16 C15 119.8(4)
C16 C17 C18 118.3(4)
N1 C18 C17 124.2(4)
N1 C18 C19 115.5(3)
C17 C18 C19 120.3(4)
O1 C19 C18 116.1(4)
O11 C19 O1 126.3(4)
O11 C19 C18 117.7(4)
N2 C20 C21 118.5(4)
N2 C20 C25 121.3(4)
C25 C20 C21 120.2(4)
C22 C21 C20 118.8(4)
C21 C22 C23 121.3(5)
C24 C23 C22 120.8(4)
C23 C24 C25 120.6(4)
C20 C25 C24 118.2(4)
C26 C25 C20 118.4(4)
C26 C25 C24 123.3(4)
C27 C26 C25 120.1(4)
C26 C27 C28 118.4(4)
N2 C28 C27 123.8(4)
N2 C28 C29 114.6(4)
C27 C28 C29 121.5(4)
O2 C29 C28 117.2(4)
O22 C29 O2 125.5(4)
O22 C29 C28 117.3(4)
N3 C31 C32 112.4(4)
C33 C32 C31 113.9(4)
O3 C33 C32 109.3(4)

loop_
_geom_bond_atom_site_label_1
_geom_bond_atom_site_label_2
_geom_bond_distance
Zn1 O1 1.984(3)
Zn1 O2 2.004(3)
Zn1 N1 2.150(3)
Zn1 N2 2.193(3)
Zn1 N3 2.028(4)
O1 C19 1.276(5)
O2 C29 1.264(5)
O3 C33 1.417(6)
O11 C19 1.231(5)
O22 C29 1.250(5)
N1 C10 1.381(5)
N1 C18 1.320(5)
N2 C20 1.380(5)
N2 C28 1.334(5)
N3 C31 1.482(6)
C10 C11 1.406(6)
C10 C15 1.419(5)
C11 C12 1.369(6)
C12 C13 1.405(6)
C13 C14 1.348(6)
C14 C15 1.423(6)
C15 C16 1.402(6)
C16 C17 1.366(6)
C17 C18 1.405(5)
C18 C19 1.528(6)
C20 C21 1.418(6)
C20 C25 1.411(6)
C21 C22 1.367(5)
C22 C23 1.401(7)
C23 C24 1.344(7)
C24 C25 1.425(6)
C25 C26 1.396(6)
C26 C27 1.367(6)
C27 C28 1.398(6)
C28 C29 1.527(5)
C31 C32 1.513(6)
C32 C33 1.507(5)

loop_
_geom_hbond_atom_site_label_D
_geom_hbond_atom_site_label_H
_geom_hbond_atom_site_label_A
_geom_hbond_distance_DH
_geom_hbond_distance_HA
_geom_hbond_distance_DA
_geom_hbond_angle_DHA
_geom_hbond_site_symmetry_A
_geom_hbond_publ_flag
N3 H3A O3 0.82(5) 2.22(5) 2.804(5) 129(5) . yes
N3 H3B O4 0.80(5) 2.20(5) 2.987(5) 168(5) 2_656 yes
O4 H4A O22 0.83(5) 2.06(5) 2.868(5) 164(5) . yes
O4 H4B O22 0.81(2) 2.07(2) 2.876(6) 178(8) 2_656 yes
O3 H3 O11 0.75(6) 1.96(6) 2.704(4) 171(7) 2_556 yes
